data_7125020
loop_
_publ_author_name
'Meyer, Andreas Uwe'
'Berger, Anna Lucia'
'K\"onig, Burkhard'

_publ_section_title
;
 Metal-free C-H sulfonamidation of pyrroles by visible light photoredox
 catalysis.
;
_journal_issue 72
_journal_name_full 'Chemical communications (Cambridge, England)'
_journal_page_first 10918
_journal_page_last 10921
_journal_paper_doi 10.1039/c6cc06111g
_journal_volume 52
_journal_year 2016
_chemical_formula_moiety '2(C15 H20 N2 O2 S)'
_chemical_formula_sum 'C30 H40 N4 O4 S2'
_chemical_formula_weight 584.78
_space_group_crystal_system monoclinic
_space_group_IT_number 14
_space_group_name_Hall '-P 2yn'
_space_group_name_H-M_alt 'P 1 21/n 1'
_atom_sites_solution_hydrogens geom
_audit_creation_date 2016-07-21
_audit_creation_method
;
Olex2 1.2-alpha
(compiled 2016.07.08 svn.r3312 for OlexSys, GUI svn.r5203)
;
_audit_update_record
;
2016-07-21 deposited with the CCDC.
2016-08-12 downloaded from the CCDC.
;
_cell_angle_alpha 90
_cell_angle_beta 109.174(2)
_cell_angle_gamma 90
_cell_formula_units_Z 4
_cell_length_a 18.0343(3)
_cell_length_b 7.58100(10)
_cell_length_c 23.5816(3)
_cell_measurement_reflns_used 23477
_cell_measurement_temperature 123.01(10)
_cell_measurement_theta_max 73.4040
_cell_measurement_theta_min 3.6700
_cell_volume 3045.18(8)
_computing_cell_refinement 'CrysAlisPro 1.171.38.42b (Rigaku OD, 2015)'
_computing_data_collection 'CrysAlisPro 1.171.38.42b (Rigaku OD, 2015)'
_computing_data_reduction 'CrysAlisPro 1.171.38.42b (Rigaku OD, 2015)'
_computing_molecular_graphics 'Olex2 (Dolomanov et al., 2009)'
_computing_publication_material 'Olex2 (Dolomanov et al., 2009)'
_computing_structure_refinement 'ShelXL (Sheldrick, 2015)'
_computing_structure_solution 'ShelXT (Sheldrick, 2015)'
_diffrn_ambient_environment N~2~
_diffrn_ambient_temperature 123.01(10)
_diffrn_detector 'CCD plate'
_diffrn_detector_area_resol_mean 5.1773
_diffrn_detector_type Atlas
_diffrn_measured_fraction_theta_full 1.000
_diffrn_measured_fraction_theta_max 0.992
_diffrn_measurement_details
;
List of Runs (angles in degrees, time in seconds):

  # Type    Start    End  Width  t~exp~   \w     \q     \k     \f   Frames
#--------------------------------------------------------------------------
  1  \w   -117.00 -14.00   1.00    3.50    --  -40.71 -37.00-120.00  103
  2  \w    -98.00  -2.00   1.00    3.50    --  -40.71 125.00-150.00   96
  3  \w   -115.00 -11.00   1.00    3.50    --  -40.71 -57.00-180.00  104
  4  \w    -34.00  68.00   1.00    3.50    --   40.71 -46.00  40.00  102
  5  \w     32.00  77.00   1.00   14.00    --  106.98 -45.00-180.00   45
  6  \w     73.00 158.00   1.00   14.00    --  106.98 125.00  30.00   85
  7  \w     46.00 158.00   1.00   14.00    --  106.98  15.00-120.00  112
  8  \w     32.00  77.00   1.00   14.00    --  106.98 -45.00   0.00   45
  9  \w     77.00 158.00   1.00   14.00    --  106.98  61.00  90.00   81
 10  \w     73.00 158.00   1.00   14.00    --  106.98  77.00-120.00   85
 11  \w     32.00  77.00   1.00   14.00    --  106.98 -45.00 -90.00   45
 12  \w     77.00 158.00   1.00   14.00    --  106.98  61.00 120.00   81
 13  \w     29.00  69.00   1.00   14.00    --  106.98 -30.00 -60.00   40
 14  \w     29.00  69.00   1.00   14.00    --  106.98 -30.00 -30.00   40
 15  \w     77.00 158.00   1.00   14.00    --  106.98  61.00 -30.00   81
 16  \w     73.00 158.00   1.00   14.00    --  106.98  77.00 -90.00   85
 17  \w     77.00 158.00   1.00   14.00    --  106.98  61.00-120.00   81
 18  \w     75.00 158.00   1.00   14.00    --  106.98  68.00 -59.96   83
 19  \w    -98.00  -2.00   1.00    3.50    --  -40.71 125.00 120.00   96
 20  \w   -119.00  -7.00   1.00    3.50    --  -40.71 -77.00  60.00  112
 21  \w   -119.00  -7.00   1.00    3.50    --  -40.71 -77.00 150.00  112
 22  \w      2.00  98.00   1.00    3.50    --   40.71-125.00  30.00   96
 23  \w      7.00 119.00   1.00    3.50    --   40.71  77.00  60.00  112
 24  \w      7.00 119.00   1.00    3.50    --   40.71  77.00 -30.00  112
 25  \w     32.00 121.00   1.00   14.00    --  106.98-125.00-120.00   89
 26  \w     73.00 158.00   1.00   14.00    --  106.98  77.00-180.00   85
 27  \w     32.00  77.00   1.00   14.00    --  106.98 -45.00  90.00   45
 28  \w     23.00 109.00   1.00   14.00    --  106.98 -94.00 -60.00   86
 29  \w     77.00 158.00   1.00   14.00    --  106.98  61.00  60.00   81
 30  \w     28.00 141.00   1.00   14.00    --  106.98 -77.00   0.00  113
 31  \w     23.00 109.00   1.00   14.00    --  106.98 -94.00  90.00   86
 32  \w     77.00 102.00   1.00   14.00    --  106.98  61.00 150.00   25
 33  \w     79.00 158.00   1.00   14.00    --  106.98  45.00  30.00   79
;
_diffrn_measurement_device 'four-circle diffractometer'
_diffrn_measurement_device_type 'SuperNova, Single source at offset, Atlas'
_diffrn_measurement_method '\w scans'
_diffrn_orient_matrix_type 'CrysAlisPro convention (1999,Acta A55,543-557)'
_diffrn_orient_matrix_UB_11 0.0522636000
_diffrn_orient_matrix_UB_12 0.0489643000
_diffrn_orient_matrix_UB_13 0.0640734000
_diffrn_orient_matrix_UB_21 0.0684020000
_diffrn_orient_matrix_UB_22 -0.1050398000
_diffrn_orient_matrix_UB_23 -0.0090197000
_diffrn_orient_matrix_UB_31 0.0277355000
_diffrn_orient_matrix_UB_32 0.1668986000
_diffrn_orient_matrix_UB_33 -0.0244476000
_diffrn_radiation_monochromator mirror
_diffrn_radiation_probe x-ray
_diffrn_radiation_type CuK\a
_diffrn_radiation_wavelength 1.54184
_diffrn_reflns_av_R_equivalents 0.0332
_diffrn_reflns_av_unetI/netI 0.0161
_diffrn_reflns_Laue_measured_fraction_full 1.000
_diffrn_reflns_Laue_measured_fraction_max 0.992
_diffrn_reflns_limit_h_max 22
_diffrn_reflns_limit_h_min -22
_diffrn_reflns_limit_k_max 9
_diffrn_reflns_limit_k_min -9
_diffrn_reflns_limit_l_max 28
_diffrn_reflns_limit_l_min -29
_diffrn_reflns_number 45303
_diffrn_reflns_point_group_measured_fraction_full 1.000
_diffrn_reflns_point_group_measured_fraction_max 0.992
_diffrn_reflns_theta_full 67.500
_diffrn_reflns_theta_max 73.550
_diffrn_reflns_theta_min 3.749
_diffrn_source 'micro-focus sealed X-ray tube'
_diffrn_source_type 'SuperNova (Cu) X-ray Source'
_exptl_absorpt_coefficient_mu 1.914
_exptl_absorpt_correction_T_max 0.990
_exptl_absorpt_correction_T_min 0.979
_exptl_absorpt_correction_type gaussian
_exptl_absorpt_process_details
;
CrysAlisPro 1.171.38.42b (Rigaku Oxford Diffraction, 2015)
Numerical absorption correction based on gaussian integration over
			a multifaceted crystal model
Empirical absorption correction using spherical harmonics,
 implemented in SCALE3 ABSPACK scaling algorithm.
;
_exptl_crystal_colour 'clear colourless'
_exptl_crystal_colour_lustre clear
_exptl_crystal_colour_primary colourless
_exptl_crystal_density_diffrn 1.276
_exptl_crystal_description irregular
_exptl_crystal_F_000 1248
_exptl_crystal_size_max 0.167
_exptl_crystal_size_mid 0.113
_exptl_crystal_size_min 0.08
_refine_diff_density_max 0.384
_refine_diff_density_min -0.437
_refine_diff_density_rms 0.048
_refine_ls_extinction_method none
_refine_ls_goodness_of_fit_ref 1.072
_refine_ls_hydrogen_treatment constr
_refine_ls_matrix_type full
_refine_ls_number_parameters 369
_refine_ls_number_reflns 6102
_refine_ls_number_restraints 0
_refine_ls_restrained_S_all 1.072
_refine_ls_R_factor_all 0.0412
_refine_ls_R_factor_gt 0.0379
_refine_ls_shift/su_max 0.001
_refine_ls_shift/su_mean 0.000
_refine_ls_structure_factor_coef Fsqd
_refine_ls_weighting_details 'w=1/[\s^2^(Fo^2^)+(0.0547P)^2^+1.6355P] where P=(Fo^2^+2Fc^2^)/3'
_refine_ls_weighting_scheme calc
_refine_ls_wR_factor_gt 0.1059
_refine_ls_wR_factor_ref 0.1086
_reflns_Friedel_coverage 0.000
_reflns_number_gt 5586
_reflns_number_total 6102
_reflns_threshold_expression 'I > 2\s(I)'
_cod_data_source_file c6cc06111g2.cif
_cod_data_source_block p089
_cod_database_code 7125020
_chemical_oxdiff_formula 'C15 H20 N2 O2 S'
_chemical_oxdiff_usercomment 'Meyer_Koenig_AM-1273 (AM-III-025)'
_shelx_space_group_comment
;
The symmetry employed for this shelxl refinement is uniquely defined
by the following loop, which should always be used as a source of
symmetry information in preference to the above space-group names.
They are only intended as comments.
;
_reflns_odcompleteness_completeness 99.95
_reflns_odcompleteness_iscentric 1
_reflns_odcompleteness_theta 66.97
_olex2_refinement_description
;
1. Fixed Uiso
 At 1.2 times of:
  All C(H) groups
 At 1.5 times of:
  All C(H,H,H) groups
2.a Ternary CH refined with riding coordinates:
 C9(H9), C29(H29)
2.b Aromatic/amide H refined with riding coordinates:
 C22(H22), C2(H2), C6(H6), C3(H3), C26(H26), C23(H23), C38(H38), C16(H16),
 C25(H25), C5(H5), C17(H17), C18(H18), C37(H37), C36(H36)
2.c Idealised Me refined as rotating group:
 C10(H10A,H10B,H10C), C30(H30A,H30B,H30C), C20(H20A,H20B,H20C), C34(H34A,H34B,
 H34C), C14(H14A,H14B,H14C), C40(H40A,H40B,H40C), C31(H31A,H31B,H31C), C11(H11A,
 H11B,H11C)
;
_shelx_shelxl_version_number 2014/7
_olex2_date_sample_data_collection 2016-07-19
_olex2_date_sample_submission 2016-06-15
_olex2_diffrn_ambient_temperature_device 'Oxford Cryosystems CryoStream 700'
_olex2_exptl_crystal_mounting_method 'The crystal was mounted on a Lindemann tube with inert oil'
_olex2_submission_original_sample_id AM-1273(AM-III-025)
_olex2_submission_special_instructions 'No special instructions were received'
_oxdiff_exptl_absorpt_empirical_details
;
Empirical correction (ABSPACK) includes:
- Absorption correction using spherical harmonics
- Frame scaling
;
_oxdiff_exptl_absorpt_empirical_full_max 1.395
_oxdiff_exptl_absorpt_empirical_full_min 0.701

loop_
_space_group_symop_operation_xyz
'x, y, z'
'-x+1/2, y+1/2, -z+1/2'
'-x, -y, -z'
'x-1/2, -y-1/2, z-1/2'

loop_
_atom_site_label
_atom_site_type_symbol
_atom_site_fract_x
_atom_site_fract_y
_atom_site_fract_z
_atom_site_U_iso_or_equiv
_atom_site_adp_type
_atom_site_occupancy
_atom_site_site_symmetry_order
_atom_site_calc_flag
_atom_site_refinement_flags_posn
S7 S 0.21816(2) 0.49535(5) 0.36703(2) 0.02443(11) Uani 1 1 d .
S27 S 0.28897(2) 0.60886(5) 0.64215(2) 0.02267(11) Uani 1 1 d .
O33 O 0.29844(7) 0.43770(15) 0.61963(5) 0.0287(2) Uani 1 1 d .
O32 O 0.21302(6) 0.69028(16) 0.62404(5) 0.0294(3) Uani 1 1 d .
O13 O 0.29417(6) 0.57636(18) 0.38446(5) 0.0326(3) Uani 1 1 d .
O12 O 0.20876(7) 0.32223(16) 0.38826(5) 0.0317(3) Uani 1 1 d .
N28 N 0.34718(7) 0.74205(18) 0.62125(6) 0.0238(3) Uani 1 1 d .
N8 N 0.16146(7) 0.62648(18) 0.39034(6) 0.0242(3) Uani 1 1 d .
N19 N 0.08257(8) 0.47472(19) 0.44032(6) 0.0289(3) Uani 1 1 d .
N35 N 0.43473(8) 0.5886(2) 0.57943(6) 0.0323(3) Uani 1 1 d .
C39 C 0.42260(9) 0.6749(2) 0.62679(7) 0.0250(3) Uani 1 1 d .
C22 C 0.38599(9) 0.4834(2) 0.74960(7) 0.0252(3) Uani 1 1 d .
H22 H 0.4103 0.4191 0.7271 0.030 Uiso 1 1 calc R
C1 C 0.18314(9) 0.4878(2) 0.28772(7) 0.0238(3) Uani 1 1 d .
C15 C 0.08835(9) 0.5572(2) 0.38999(7) 0.0247(3) Uani 1 1 d .
C21 C 0.32278(9) 0.5933(2) 0.72126(7) 0.0234(3) Uani 1 1 d .
C2 C 0.11901(9) 0.3824(2) 0.25800(7) 0.0259(3) Uani 1 1 d .
H2 H 0.0941 0.3161 0.2796 0.031 Uiso 1 1 calc R
C6 C 0.22138(9) 0.5852(2) 0.25569(7) 0.0279(3) Uani 1 1 d .
H6 H 0.2647 0.6541 0.2757 0.034 Uiso 1 1 calc R
C4 C 0.12928(10) 0.4761(2) 0.16274(7) 0.0292(3) Uani 1 1 d .
C3 C 0.09270(9) 0.3772(2) 0.19574(7) 0.0284(3) Uani 1 1 d .
H3 H 0.0499 0.3066 0.1757 0.034 Uiso 1 1 calc R
C24 C 0.37629(10) 0.5672(2) 0.84584(7) 0.0291(3) Uani 1 1 d .
C26 C 0.28587(9) 0.6892(2) 0.75447(7) 0.0280(3) Uani 1 1 d .
H26 H 0.2434 0.7617 0.7353 0.034 Uiso 1 1 calc R
C23 C 0.41219(9) 0.4708(2) 0.81159(7) 0.0271(3) Uani 1 1 d .
H23 H 0.4542 0.3972 0.8307 0.032 Uiso 1 1 calc R
C9 C 0.17266(9) 0.8214(2) 0.39034(8) 0.0296(3) Uani 1 1 d .
H9 H 0.2283 0.8439 0.3966 0.036 Uiso 1 1 calc R
C29 C 0.33513(9) 0.9370(2) 0.62196(8) 0.0302(4) Uani 1 1 d .
H29 H 0.2789 0.9582 0.6135 0.036 Uiso 1 1 calc R
C38 C 0.49216(9) 0.6769(2) 0.67389(8) 0.0293(3) Uani 1 1 d .
H38 H 0.5006 0.7269 0.7115 0.035 Uiso 1 1 calc R
C16 C 0.01548(9) 0.5581(2) 0.34691(8) 0.0297(3) Uani 1 1 d .
H16 H 0.0027 0.6058 0.3086 0.036 Uiso 1 1 calc R
C25 C 0.31303(10) 0.6755(2) 0.81646(8) 0.0304(4) Uani 1 1 d .
H25 H 0.2886 0.7399 0.8389 0.037 Uiso 1 1 calc R
C5 C 0.19409(10) 0.5783(2) 0.19357(7) 0.0303(4) Uani 1 1 d .
H5 H 0.2196 0.6432 0.1720 0.036 Uiso 1 1 calc R
C10 C 0.12513(11) 0.9078(2) 0.33154(9) 0.0372(4) Uani 1 1 d .
H10A H 0.1381 0.8543 0.2991 0.056 Uiso 1 1 calc GR
H10B H 0.1371 1.0314 0.3331 0.056 Uiso 1 1 calc GR
H10C H 0.0702 0.8922 0.3252 0.056 Uiso 1 1 calc GR
C17 C -0.03652(10) 0.4733(2) 0.37164(9) 0.0348(4) Uani 1 1 d .
H17 H -0.0900 0.4551 0.3527 0.042 Uiso 1 1 calc R
C18 C 0.00649(10) 0.4230(2) 0.42856(8) 0.0345(4) Uani 1 1 d .
H18 H -0.0130 0.3630 0.4551 0.041 Uiso 1 1 calc R
C37 C 0.54831(10) 0.5888(2) 0.65441(9) 0.0365(4) Uani 1 1 d .
H37 H 0.6007 0.5699 0.6768 0.044 Uiso 1 1 calc R
C30 C 0.37857(11) 1.0210(2) 0.68217(9) 0.0376(4) Uani 1 1 d .
H30A H 0.3625 0.9659 0.7129 0.056 Uiso 1 1 calc GR
H30B H 0.3666 1.1446 0.6806 0.056 Uiso 1 1 calc GR
H30C H 0.4341 1.0055 0.6910 0.056 Uiso 1 1 calc GR
C20 C 0.14646(11) 0.4421(3) 0.49579(8) 0.0359(4) Uani 1 1 d .
H20A H 0.1746 0.3383 0.4914 0.054 Uiso 1 1 calc GR
H20B H 0.1256 0.4251 0.5280 0.054 Uiso 1 1 calc GR
H20C H 0.1815 0.5414 0.5047 0.054 Uiso 1 1 calc GR
C36 C 0.51144(11) 0.5363(3) 0.59673(9) 0.0397(4) Uani 1 1 d .
H36 H 0.5348 0.4748 0.5729 0.048 Uiso 1 1 calc R
C34 C 0.40627(12) 0.5548(3) 0.91321(8) 0.0402(4) Uani 1 1 d .
H34A H 0.4324 0.4439 0.9250 0.060 Uiso 1 1 calc GR
H34B H 0.3630 0.5634 0.9283 0.060 Uiso 1 1 calc GR
H34C H 0.4425 0.6493 0.9293 0.060 Uiso 1 1 calc GR
C14 C 0.09886(12) 0.4755(3) 0.09515(8) 0.0408(4) Uani 1 1 d .
H14A H 0.0767 0.3620 0.0811 0.061 Uiso 1 1 calc GR
H14B H 0.1413 0.4994 0.0801 0.061 Uiso 1 1 calc GR
H14C H 0.0592 0.5646 0.0811 0.061 Uiso 1 1 calc GR
C40 C 0.37627(12) 0.5573(3) 0.52088(8) 0.0453(5) Uani 1 1 d .
H40A H 0.3279 0.5204 0.5260 0.068 Uiso 1 1 calc GR
H40B H 0.3946 0.4667 0.5003 0.068 Uiso 1 1 calc GR
H40C H 0.3677 0.6640 0.4977 0.068 Uiso 1 1 calc GR
C31 C 0.35837(12) 1.0203(3) 0.57156(10) 0.0451(5) Uani 1 1 d .
H31A H 0.4136 1.0034 0.5792 0.068 Uiso 1 1 calc GR
H31B H 0.3469 1.1442 0.5696 0.068 Uiso 1 1 calc GR
H31C H 0.3293 0.9657 0.5341 0.068 Uiso 1 1 calc GR
C11 C 0.15345(13) 0.9004(3) 0.44310(9) 0.0442(5) Uani 1 1 d .
H11A H 0.0993 0.8786 0.4384 0.066 Uiso 1 1 calc GR
H11B H 0.1627 1.0253 0.4445 0.066 Uiso 1 1 calc GR
H11C H 0.1862 0.8473 0.4797 0.066 Uiso 1 1 calc GR

loop_
_atom_site_aniso_label
_atom_site_aniso_U_11
_atom_site_aniso_U_22
_atom_site_aniso_U_33
_atom_site_aniso_U_23
_atom_site_aniso_U_13
_atom_site_aniso_U_12
S7 0.02265(19) 0.0289(2) 0.02375(19) -0.00154(14) 0.01031(14) 0.00095(14)
S27 0.02098(18) 0.0235(2) 0.02559(19) -0.00125(14) 0.01041(14) -0.00196(13)
O33 0.0332(6) 0.0246(6) 0.0308(6) -0.0030(5) 0.0138(5) -0.0046(5)
O32 0.0209(5) 0.0346(6) 0.0336(6) 0.0007(5) 0.0103(4) -0.0011(5)
O13 0.0216(5) 0.0474(7) 0.0295(6) -0.0047(5) 0.0092(4) -0.0015(5)
O12 0.0400(6) 0.0286(6) 0.0305(6) 0.0039(5) 0.0170(5) 0.0058(5)
N28 0.0207(6) 0.0239(7) 0.0283(6) 0.0022(5) 0.0103(5) 0.0005(5)
N8 0.0232(6) 0.0253(7) 0.0272(6) -0.0038(5) 0.0125(5) -0.0032(5)
N19 0.0308(7) 0.0313(7) 0.0293(7) -0.0046(6) 0.0163(6) -0.0063(6)
N35 0.0328(7) 0.0390(8) 0.0312(7) 0.0039(6) 0.0188(6) 0.0054(6)
C39 0.0236(7) 0.0247(8) 0.0307(8) 0.0054(6) 0.0143(6) 0.0023(6)
C22 0.0270(7) 0.0218(7) 0.0311(8) -0.0020(6) 0.0156(6) -0.0019(6)
C1 0.0238(7) 0.0249(8) 0.0248(7) -0.0021(6) 0.0108(6) 0.0022(6)
C15 0.0252(7) 0.0251(8) 0.0275(7) -0.0048(6) 0.0136(6) -0.0029(6)
C21 0.0241(7) 0.0222(7) 0.0272(7) -0.0009(6) 0.0128(6) -0.0038(6)
C2 0.0252(7) 0.0243(8) 0.0315(8) -0.0011(6) 0.0137(6) 0.0007(6)
C6 0.0269(7) 0.0284(8) 0.0316(8) -0.0025(6) 0.0138(6) -0.0026(6)
C4 0.0302(8) 0.0322(9) 0.0259(8) -0.0018(6) 0.0101(6) 0.0102(7)
C3 0.0241(7) 0.0288(8) 0.0316(8) -0.0062(7) 0.0082(6) 0.0024(6)
C24 0.0349(8) 0.0270(8) 0.0287(8) -0.0027(6) 0.0148(7) -0.0071(7)
C26 0.0272(7) 0.0262(8) 0.0343(8) -0.0008(7) 0.0153(6) 0.0011(6)
C23 0.0273(8) 0.0236(8) 0.0315(8) 0.0014(6) 0.0114(6) -0.0012(6)
C9 0.0259(8) 0.0269(8) 0.0373(9) -0.0038(7) 0.0121(7) -0.0048(6)
C29 0.0238(7) 0.0232(8) 0.0440(9) 0.0060(7) 0.0116(7) 0.0028(6)
C38 0.0241(7) 0.0271(8) 0.0371(9) 0.0041(7) 0.0104(6) -0.0005(6)
C16 0.0256(8) 0.0300(8) 0.0341(8) -0.0058(7) 0.0108(6) -0.0024(7)
C25 0.0356(8) 0.0291(8) 0.0333(8) -0.0055(7) 0.0203(7) -0.0012(7)
C5 0.0338(8) 0.0321(9) 0.0302(8) 0.0021(7) 0.0177(7) 0.0015(7)
C10 0.0371(9) 0.0280(9) 0.0466(10) 0.0029(8) 0.0139(8) -0.0006(7)
C17 0.0259(8) 0.0329(9) 0.0490(11) -0.0121(8) 0.0169(8) -0.0076(7)
C18 0.0353(9) 0.0330(9) 0.0444(10) -0.0079(8) 0.0256(8) -0.0097(7)
C37 0.0238(8) 0.0343(9) 0.0535(11) 0.0102(8) 0.0156(8) 0.0049(7)
C30 0.0341(9) 0.0246(9) 0.0541(11) -0.0045(8) 0.0147(8) -0.0009(7)
C20 0.0399(9) 0.0431(10) 0.0276(8) -0.0001(7) 0.0151(7) -0.0042(8)
C36 0.0361(9) 0.0428(11) 0.0508(11) 0.0091(9) 0.0287(9) 0.0111(8)
C34 0.0500(11) 0.0425(11) 0.0289(9) -0.0028(8) 0.0139(8) -0.0021(9)
C14 0.0451(10) 0.0490(11) 0.0270(9) -0.0023(8) 0.0101(8) 0.0100(9)
C40 0.0499(11) 0.0628(13) 0.0274(9) 0.0002(9) 0.0182(8) 0.0085(10)
C31 0.0465(11) 0.0353(10) 0.0556(12) 0.0191(9) 0.0196(9) 0.0016(8)
C11 0.0571(12) 0.0325(10) 0.0477(11) -0.0149(8) 0.0237(9) -0.0068(9)

loop_
_atom_type_symbol
_atom_type_description
_atom_type_scat_dispersion_real
_atom_type_scat_dispersion_imag
_atom_type_scat_source
C C 0.0181 0.0091 'International Tables Vol C Tables 4.2.6.8 and 6.1.1.4'
H H 0.0000 0.0000 'International Tables Vol C Tables 4.2.6.8 and 6.1.1.4'
N N 0.0311 0.0180 'International Tables Vol C Tables 4.2.6.8 and 6.1.1.4'
O O 0.0492 0.0322 'International Tables Vol C Tables 4.2.6.8 and 6.1.1.4'
S S 0.3331 0.5567 'International Tables Vol C Tables 4.2.6.8 and 6.1.1.4'

loop_
_exptl_crystal_face_index_h
_exptl_crystal_face_index_k
_exptl_crystal_face_index_l
_exptl_crystal_face_perp_dist
10 2 -8 0.0264
9 3 -5 0.0242
2 3 11 0.0521
5 4 -2 0.0514
1 -2 -13 0.0493
11 2 -4 0.0221
-11 -1 3 0.0518
-4 -4 9 0.0728
11 1 1 0.0213
-7 -2 12 0.0638
8 -2 -11 0.0545
-10 1 12 0.0403
9 2 -11 0.0282
10 -3 -3 0.0460
-12 1 6 0.0648
5 2 -14 0.0332

loop_
_geom_angle_atom_site_label_1
_geom_angle_atom_site_label_2
_geom_angle_atom_site_label_3
_geom_angle
O13 S7 O12 120.22(8)
O13 S7 N8 106.63(7)
O13 S7 C1 107.04(7)
O12 S7 N8 106.17(7)
O12 S7 C1 107.31(7)
N8 S7 C1 109.15(7)
O33 S27 O32 119.86(7)
O33 S27 N28 106.21(7)
O33 S27 C21 106.81(7)
O32 S27 N28 106.73(7)
O32 S27 C21 107.95(7)
N28 S27 C21 108.94(7)
C39 N28 S27 116.08(11)
C39 N28 C29 119.51(12)
C29 N28 S27 119.62(10)
C15 N8 S7 116.97(11)
C15 N8 C9 119.55(13)
C9 N8 S7 119.98(11)
C15 N19 C20 126.30(14)
C18 N19 C15 108.14(14)
C18 N19 C20 125.53(15)
C39 N35 C40 126.18(15)
C36 N35 C39 108.16(15)
C36 N35 C40 125.66(16)
N35 C39 N28 120.05(14)
N35 C39 C38 108.38(14)
C38 C39 N28 131.57(15)
C21 C22 H22 120.3
C23 C22 H22 120.3
C23 C22 C21 119.34(14)
C2 C1 S7 120.06(12)
C6 C1 S7 119.27(12)
C6 C1 C2 120.67(15)
N19 C15 N8 119.85(14)
C16 C15 N8 131.73(15)
C16 C15 N19 108.40(14)
C22 C21 S27 119.42(12)
C26 C21 S27 119.86(12)
C26 C21 C22 120.72(15)
C1 C2 H2 120.4
C3 C2 C1 119.22(15)
C3 C2 H2 120.4
C1 C6 H6 120.4
C5 C6 C1 119.15(15)
C5 C6 H6 120.4
C3 C4 C14 120.99(16)
C5 C4 C3 118.58(15)
C5 C4 C14 120.42(16)
C2 C3 C4 121.06(15)
C2 C3 H3 119.5
C4 C3 H3 119.5
C23 C24 C34 120.31(16)
C25 C24 C23 118.75(15)
C25 C24 C34 120.94(15)
C21 C26 H26 120.4
C25 C26 C21 119.19(15)
C25 C26 H26 120.4
C22 C23 C24 120.84(15)
C22 C23 H23 119.6
C24 C23 H23 119.6
N8 C9 H9 107.8
N8 C9 C10 113.05(14)
N8 C9 C11 108.87(14)
C10 C9 H9 107.8
C10 C9 C11 111.42(16)
C11 C9 H9 107.8
N28 C29 H29 107.7
N28 C29 C30 113.13(14)
N28 C29 C31 108.85(15)
C30 C29 H29 107.7
C30 C29 C31 111.52(16)
C31 C29 H29 107.7
C39 C38 H38 126.5
C39 C38 C37 107.09(16)
C37 C38 H38 126.5
C15 C16 H16 126.4
C15 C16 C17 107.25(16)
C17 C16 H16 126.4
C24 C25 H25 119.4
C26 C25 C24 121.16(15)
C26 C25 H25 119.4
C6 C5 C4 121.30(15)
C6 C5 H5 119.3
C4 C5 H5 119.3
C9 C10 H10A 109.5
C9 C10 H10B 109.5
C9 C10 H10C 109.5
H10A C10 H10B 109.5
H10A C10 H10C 109.5
H10B C10 H10C 109.5
C16 C17 H17 126.5
C18 C17 C16 107.07(15)
C18 C17 H17 126.5
N19 C18 C17 109.14(15)
N19 C18 H18 125.4
C17 C18 H18 125.4
C38 C37 H37 126.4
C36 C37 C38 107.23(15)
C36 C37 H37 126.4
C29 C30 H30A 109.5
C29 C30 H30B 109.5
C29 C30 H30C 109.5
H30A C30 H30B 109.5
H30A C30 H30C 109.5
H30B C30 H30C 109.5
N19 C20 H20A 109.5
N19 C20 H20B 109.5
N19 C20 H20C 109.5
H20A C20 H20B 109.5
H20A C20 H20C 109.5
H20B C20 H20C 109.5
N35 C36 H36 125.4
C37 C36 N35 109.13(16)
C37 C36 H36 125.4
C24 C34 H34A 109.5
C24 C34 H34B 109.5
C24 C34 H34C 109.5
H34A C34 H34B 109.5
H34A C34 H34C 109.5
H34B C34 H34C 109.5
C4 C14 H14A 109.5
C4 C14 H14B 109.5
C4 C14 H14C 109.5
H14A C14 H14B 109.5
H14A C14 H14C 109.5
H14B C14 H14C 109.5
N35 C40 H40A 109.5
N35 C40 H40B 109.5
N35 C40 H40C 109.5
H40A C40 H40B 109.5
H40A C40 H40C 109.5
H40B C40 H40C 109.5
C29 C31 H31A 109.5
C29 C31 H31B 109.5
C29 C31 H31C 109.5
H31A C31 H31B 109.5
H31A C31 H31C 109.5
H31B C31 H31C 109.5
C9 C11 H11A 109.5
C9 C11 H11B 109.5
C9 C11 H11C 109.5
H11A C11 H11B 109.5
H11A C11 H11C 109.5
H11B C11 H11C 109.5

loop_
_geom_bond_atom_site_label_1
_geom_bond_atom_site_label_2
_geom_bond_distance
S7 O13 1.4335(12)
S7 O12 1.4345(12)
S7 N8 1.6448(13)
S7 C1 1.7675(16)
S27 O33 1.4334(12)
S27 O32 1.4336(11)
S27 N28 1.6445(13)
S27 C21 1.7658(16)
N28 C39 1.4177(19)
N28 C29 1.495(2)
N8 C15 1.4167(19)
N8 C9 1.491(2)
N19 C15 1.375(2)
N19 C18 1.365(2)
N19 C20 1.453(2)
N35 C39 1.373(2)
N35 C36 1.366(2)
N35 C40 1.455(2)
C39 C38 1.376(2)
C22 H22 0.9300
C22 C21 1.393(2)
C22 C23 1.384(2)
C1 C2 1.391(2)
C1 C6 1.391(2)
C15 C16 1.372(2)
C21 C26 1.388(2)
C2 H2 0.9300
C2 C3 1.387(2)
C6 H6 0.9300
C6 C5 1.385(2)
C4 C3 1.393(2)
C4 C5 1.392(2)
C4 C14 1.506(2)
C3 H3 0.9300
C24 C23 1.396(2)
C24 C25 1.392(2)
C24 C34 1.504(2)
C26 H26 0.9300
C26 C25 1.385(2)
C23 H23 0.9300
C9 H9 0.9800
C9 C10 1.518(2)
C9 C11 1.520(2)
C29 H29 0.9800
C29 C30 1.518(3)
C29 C31 1.521(3)
C38 H38 0.9300
C38 C37 1.410(2)
C16 H16 0.9300
C16 C17 1.411(2)
C25 H25 0.9300
C5 H5 0.9300
C10 H10A 0.9600
C10 H10B 0.9600
C10 H10C 0.9600
C17 H17 0.9300
C17 C18 1.366(3)
C18 H18 0.9300
C37 H37 0.9300
C37 C36 1.362(3)
C30 H30A 0.9600
C30 H30B 0.9600
C30 H30C 0.9600
C20 H20A 0.9600
C20 H20B 0.9600
C20 H20C 0.9600
C36 H36 0.9300
C34 H34A 0.9600
C34 H34B 0.9600
C34 H34C 0.9600
C14 H14A 0.9600
C14 H14B 0.9600
C14 H14C 0.9600
C40 H40A 0.9600
C40 H40B 0.9600
C40 H40C 0.9600
C31 H31A 0.9600
C31 H31B 0.9600
C31 H31C 0.9600
C11 H11A 0.9600
C11 H11B 0.9600
C11 H11C 0.9600

loop_
_geom_torsion_atom_site_label_1
_geom_torsion_atom_site_label_2
_geom_torsion_atom_site_label_3
_geom_torsion_atom_site_label_4
_geom_torsion
S7 N8 C15 N19 91.45(16)
S7 N8 C15 C16 -90.3(2)
S7 N8 C9 C10 89.02(16)
S7 N8 C9 C11 -146.59(13)
S7 C1 C2 C3 -179.57(12)
S7 C1 C6 C5 179.66(12)
S27 N28 C39 N35 91.40(16)
S27 N28 C39 C38 -87.9(2)
S27 N28 C29 C30 87.64(15)
S27 N28 C29 C31 -147.79(13)
S27 C21 C26 C25 179.96(12)
O33 S27 N28 C39 -41.98(13)
O33 S27 N28 C29 162.64(12)
O33 S27 C21 C22 34.86(14)
O33 S27 C21 C26 -144.58(13)
O32 S27 N28 C39 -170.94(11)
O32 S27 N28 C29 33.67(14)
O32 S27 C21 C22 165.00(12)
O32 S27 C21 C26 -14.45(15)
O13 S7 N8 C15 -166.72(11)
O13 S7 N8 C9 34.47(14)
O13 S7 C1 C2 165.81(13)
O13 S7 C1 C6 -12.85(15)
O12 S7 N8 C15 -37.40(13)
O12 S7 N8 C9 163.79(12)
O12 S7 C1 C2 35.50(14)
O12 S7 C1 C6 -143.17(13)
N28 S27 C21 C22 -79.47(13)
N28 S27 C21 C26 101.09(13)
N28 C39 C38 C37 179.38(16)
N8 S7 C1 C2 -79.15(14)
N8 S7 C1 C6 102.19(13)
N8 C15 C16 C17 -178.50(16)
N19 C15 C16 C17 -0.08(19)
N35 C39 C38 C37 -0.01(19)
C39 N28 C29 C30 -66.90(19)
C39 N28 C29 C31 57.67(19)
C39 N35 C36 C37 -0.2(2)
C39 C38 C37 C36 -0.1(2)
C22 C21 C26 C25 0.5(2)
C1 S7 N8 C15 77.97(13)
C1 S7 N8 C9 -80.83(13)
C1 C2 C3 C4 -0.2(2)
C1 C6 C5 C4 0.0(3)
C15 N8 C9 C10 -69.24(19)
C15 N8 C9 C11 55.1(2)
C15 N19 C18 C17 -0.7(2)
C15 C16 C17 C18 -0.4(2)
C21 S27 N28 C39 72.74(13)
C21 S27 N28 C29 -82.64(13)
C21 C22 C23 C24 -0.2(2)
C21 C26 C25 C24 -0.3(2)
C2 C1 C6 C5 1.0(2)
C6 C1 C2 C3 -0.9(2)
C3 C4 C5 C6 -1.1(2)
C23 C22 C21 S27 -179.72(12)
C23 C22 C21 C26 -0.3(2)
C23 C24 C25 C26 -0.3(2)
C9 N8 C15 N19 -109.65(17)
C9 N8 C15 C16 68.6(2)
C29 N28 C39 N35 -113.19(17)
C29 N28 C39 C38 67.5(2)
C38 C37 C36 N35 0.2(2)
C16 C17 C18 N19 0.7(2)
C25 C24 C23 C22 0.5(2)
C5 C4 C3 C2 1.2(2)
C18 N19 C15 N8 179.13(14)
C18 N19 C15 C16 0.49(19)
C20 N19 C15 N8 -2.9(2)
C20 N19 C15 C16 178.50(16)
C20 N19 C18 C17 -178.76(16)
C36 N35 C39 N28 -179.36(15)
C36 N35 C39 C38 0.10(19)
C34 C24 C23 C22 -178.88(16)
C34 C24 C25 C26 179.12(16)
C14 C4 C3 C2 -177.77(15)
C14 C4 C5 C6 177.85(16)
C40 N35 C39 N28 0.5(3)
C40 N35 C39 C38 179.98(17)
C40 N35 C36 C37 179.96(18)

loop_
_exptl_oxdiff_crystal_face_indexfrac_h
_exptl_oxdiff_crystal_face_indexfrac_k
_exptl_oxdiff_crystal_face_indexfrac_l
_exptl_oxdiff_crystal_face_x
_exptl_oxdiff_crystal_face_y
_exptl_oxdiff_crystal_face_z
9.9982 1.9982 -7.9823 0.1089 0.5460 0.8059
8.9995 2.9970 -4.9837 0.2978 0.3457 0.8716
1.9980 2.9944 10.9984 0.9557 -0.2771 0.2863
5.0035 3.9966 -1.9878 0.3298 -0.0596 0.8544
1.0020 -1.9953 -12.9927 -0.8778 0.3953 0.0124
10.9953 1.9968 -3.9843 0.4171 0.5783 0.7356
-10.9930 -0.9971 2.9867 -0.4320 -0.6741 -0.5443
-4.0080 -3.9989 8.9835 0.1703 0.0649 -0.9982
10.9910 0.9960 1.0104 0.6879 0.6381 0.4464
-7.0031 -2.0002 11.9819 0.3038 -0.3770 -0.8210
7.9944 -1.9978 -10.9881 -0.3841 0.8558 0.1569
-9.9949 0.9988 11.9841 0.2944 -0.8967 -0.4035
9.0007 1.9993 -10.9809 -0.1353 0.5047 0.8518
9.9867 -3.0001 -2.9939 0.1832 1.0252 -0.1505
-11.9900 1.0010 5.9868 -0.1940 -0.9793 -0.3118
5.0059 2.0013 -13.9822 -0.5363 0.2583 0.8147
